data_2215701
loop_
_publ_author_name
'Karol Krzymi\'nski'
'Artur Sikorski'
'Jerzy B\/la\.zejowski'

_publ_section_title
;
 Ethyl (9-oxo-9,10-dihydroacridin-10-yl)acetate
;
_journal_coeditor_code XU2311
_journal_issue 10
_journal_name_full 'Acta Crystallographica Section E'
_journal_page_first o3972
_journal_page_last o3973
_journal_paper_doi 10.1107/S1600536807042663
_journal_volume 63
_journal_year 2007
_chemical_formula_iupac 'C17 H15 N O3'
_chemical_formula_moiety 'C17 H15 N O3'
_chemical_formula_sum 'C17 H15 N O3'
_chemical_formula_weight 281.30
_chemical_name_systematic
;
Ethyl (9-oxo-9,10-dihydroacridin-10-yl)acetate
;
_space_group_IT_number 14
_symmetry_cell_setting monoclinic
_symmetry_space_group_name_Hall '-P 2yn'
_symmetry_space_group_name_H-M 'P 1 21/n 1'
_atom_sites_solution_hydrogens geom
_atom_sites_solution_primary direct
_atom_sites_solution_secondary difmap
_cell_angle_alpha 90
_cell_angle_beta 96.069(2)
_cell_angle_gamma 90
_cell_formula_units_Z 4
_cell_length_a 11.3232(3)
_cell_length_b 10.3380(2)
_cell_length_c 11.8925(3)
_cell_measurement_reflns_used 2420
_cell_measurement_temperature 100(2)
_cell_measurement_theta_max 25.00
_cell_measurement_theta_min 3.28
_cell_volume 1384.32(6)
_computing_cell_refinement 'CrysAlis RED (Oxford Diffraction, 2006)'
_computing_data_collection 'CrysAlis CCD (Oxford Diffraction, 2006)'
_computing_data_reduction 'CrysAlis RED (Oxford Diffraction, 2006)'
_computing_molecular_graphics 'ORTEPII (Johnson, 1976)'
_computing_publication_material 'SHELXL97 (Sheldrick, 1997) and PLATON (Spek, 2003)'
_computing_structure_refinement 'SHELXL97 (Sheldrick, 1997)'
_computing_structure_solution 'SHELXS97 (Sheldrick, 1997)'
_diffrn_ambient_temperature 100(2)
_diffrn_measured_fraction_theta_full 0.994
_diffrn_measured_fraction_theta_max 0.994
_diffrn_measurement_device_type 'Oxford Diffraction GEMINI R ULTRA'
_diffrn_measurement_method \w
_diffrn_radiation_monochromator graphite
_diffrn_radiation_source 'fine-focus sealed tube'
_diffrn_radiation_type MoK\a
_diffrn_radiation_wavelength 0.71073
_diffrn_reflns_av_R_equivalents 0.0219
_diffrn_reflns_av_sigmaI/netI 0.0266
_diffrn_reflns_limit_h_max 13
_diffrn_reflns_limit_h_min -12
_diffrn_reflns_limit_k_max 12
_diffrn_reflns_limit_k_min -12
_diffrn_reflns_limit_l_max 11
_diffrn_reflns_limit_l_min -14
_diffrn_reflns_number 8822
_diffrn_reflns_theta_full 25.00
_diffrn_reflns_theta_max 25.00
_diffrn_reflns_theta_min 3.28
_diffrn_standards_decay_% 0
_diffrn_standards_interval_count 0
_diffrn_standards_interval_time 0
_diffrn_standards_number 0
_exptl_absorpt_coefficient_mu 0.093
_exptl_absorpt_correction_T_max 0.991
_exptl_absorpt_correction_T_min 0.978
_exptl_absorpt_correction_type multi-scan
_exptl_absorpt_process_details '(CrysAlis RED; Oxford Diffraction, 2006)'
_exptl_crystal_colour yellow
_exptl_crystal_density_diffrn 1.350
_exptl_crystal_density_method 'not measured'
_exptl_crystal_description block
_exptl_crystal_F_000 592
_exptl_crystal_size_max 0.26
_exptl_crystal_size_mid 0.26
_exptl_crystal_size_min 0.12
_refine_diff_density_max 0.187
_refine_diff_density_min -0.204
_refine_ls_extinction_coef none
_refine_ls_extinction_method 'SHELXL97 (Sheldrick, 1997)'
_refine_ls_goodness_of_fit_ref 0.984
_refine_ls_hydrogen_treatment constr
_refine_ls_matrix_type full
_refine_ls_number_parameters 191
_refine_ls_number_reflns 2426
_refine_ls_number_restraints 0
_refine_ls_restrained_S_all 0.984
_refine_ls_R_factor_all 0.0486
_refine_ls_R_factor_gt 0.0365
_refine_ls_shift/su_max 0.000
_refine_ls_shift/su_mean 0.000
_refine_ls_structure_factor_coef Fsqd
_refine_ls_weighting_details 'calc w=1/[\s^2^(Fo^2^)+(0.066P)^2^] where P=(Fo^2^+2Fc^2^)/3'
_refine_ls_weighting_scheme calc
_refine_ls_wR_factor_gt 0.0913
_refine_ls_wR_factor_ref 0.0954
_reflns_number_gt 1776
_reflns_number_total 2426
_reflns_threshold_expression I>2\s(I)
_cod_data_source_file xu2311.cif
_cod_data_source_block I
_cod_original_cell_volume 1384.33(6)
_cod_original_sg_symbol_H-M 'P 21/n'
_cod_database_code 2215701
_cod_database_fobs_code 2215701

loop_
_symmetry_equiv_pos_as_xyz
'x, y, z'
'-x+1/2, y+1/2, -z+1/2'
'-x, -y, -z'
'x-1/2, -y-1/2, z-1/2'

loop_
_atom_site_type_symbol
_atom_site_label
_atom_site_fract_x
_atom_site_fract_y
_atom_site_fract_z
_atom_site_U_iso_or_equiv
_atom_site_adp_type
_atom_site_calc_flag
_atom_site_refinement_flags
_atom_site_occupancy
C C1 0.74768(11) 0.07698(13) 0.59379(11) 0.0255(3) Uani d . 1
H H1 0.7852 0.0956 0.6673 0.031 Uiso calc R 1
C C2 0.79552(12) -0.01492(14) 0.53008(12) 0.0301(4) Uani d . 1
H H2 0.8643 -0.0614 0.5594 0.036 Uiso calc R 1
C C3 0.74185(12) -0.03963(14) 0.42115(12) 0.0318(4) Uani d . 1
H H3 0.7762 -0.1013 0.3751 0.038 Uiso calc R 1
C C4 0.64007(12) 0.02402(13) 0.37971(12) 0.0272(3) Uani d . 1
H H4 0.6049 0.0057 0.3053 0.033 Uiso calc R 1
C C5 0.33185(11) 0.34410(12) 0.42677(11) 0.0235(3) Uani d . 1
H H5 0.2908 0.3207 0.3559 0.028 Uiso calc R 1
C C6 0.29030(11) 0.44419(13) 0.48748(11) 0.0263(3) Uani d . 1
H H6 0.2210 0.4894 0.4576 0.032 Uiso calc R 1
C C7 0.34785(12) 0.48082(13) 0.59227(12) 0.0267(3) Uani d . 1
H H7 0.3188 0.5508 0.6332 0.032 Uiso calc R 1
C C8 0.44674(11) 0.41402(12) 0.63490(11) 0.0238(3) Uani d . 1
H H8 0.4859 0.4377 0.7066 0.029 Uiso calc R 1
C C9 0.59786(11) 0.24433(12) 0.62432(11) 0.0220(3) Uani d . 1
N N10 0.48050(9) 0.17667(10) 0.40685(8) 0.0211(3) Uani d . 1
C C11 0.64392(11) 0.14521(12) 0.55352(11) 0.0209(3) Uani d . 1
C C12 0.58718(11) 0.11590(12) 0.44574(11) 0.0213(3) Uani d . 1
C C13 0.49175(11) 0.31132(12) 0.57522(10) 0.0202(3) Uani d . 1
C C14 0.43467(10) 0.27592(12) 0.46854(10) 0.0194(3) Uani d . 1
O O15 0.64646(8) 0.27032(9) 0.72029(7) 0.0296(3) Uani d . 1
C C16 0.42514(12) 0.14381(13) 0.29409(10) 0.0226(3) Uani d . 1
H H16A 0.3399 0.1672 0.2881 0.027 Uiso calc R 1
H H16B 0.4308 0.0493 0.2824 0.027 Uiso calc R 1
C C17 0.48365(11) 0.21345(12) 0.20307(11) 0.0224(3) Uani d . 1
O O18 0.44395(8) 0.16691(8) 0.10116(7) 0.0251(3) Uani d . 1
C C19 0.49230(12) 0.22930(14) 0.00575(11) 0.0269(3) Uani d . 1
H H19B 0.5781 0.2099 0.0073 0.032 Uiso calc R 1
H H19A 0.4824 0.3243 0.0100 0.032 Uiso calc R 1
C C20 0.42657(16) 0.17831(15) -0.10081(12) 0.0428(4) Uani d . 1
H H20C 0.4328 0.0838 -0.1020 0.064 Uiso calc R 1
H H20B 0.4610 0.2145 -0.1662 0.064 Uiso calc R 1
H H20A 0.3428 0.2033 -0.1040 0.064 Uiso calc R 1
O O21 0.55459(8) 0.29938(9) 0.21883(8) 0.0341(3) Uani d . 1

loop_
_atom_site_aniso_label
_atom_site_aniso_U_11
_atom_site_aniso_U_22
_atom_site_aniso_U_33
_atom_site_aniso_U_12
_atom_site_aniso_U_13
_atom_site_aniso_U_23
C1 0.0215(7) 0.0294(8) 0.0253(7) -0.0023(6) 0.0007(6) 0.0009(6)
C2 0.0221(8) 0.0314(8) 0.0365(9) 0.0054(6) 0.0022(7) 0.0000(7)
C3 0.0308(8) 0.0309(8) 0.0348(9) 0.0037(6) 0.0087(7) -0.0051(7)
C4 0.0287(8) 0.0291(8) 0.0238(8) -0.0002(6) 0.0029(6) -0.0043(6)
C5 0.0232(7) 0.0267(7) 0.0194(7) -0.0019(6) -0.0028(6) 0.0018(6)
C6 0.0210(7) 0.0275(8) 0.0295(8) 0.0018(6) -0.0015(6) 0.0029(6)
C7 0.0260(8) 0.0248(7) 0.0291(8) 0.0027(6) 0.0018(6) -0.0043(6)
C8 0.0244(7) 0.0267(7) 0.0200(7) -0.0025(6) 0.0007(6) -0.0026(6)
C9 0.0207(7) 0.0264(7) 0.0186(7) -0.0029(6) 0.0007(6) 0.0013(6)
N10 0.0207(6) 0.0259(6) 0.0160(6) 0.0000(5) -0.0006(5) -0.0019(5)
C11 0.0183(7) 0.0225(7) 0.0219(7) -0.0022(5) 0.0021(6) 0.0015(6)
C12 0.0206(7) 0.0219(7) 0.0216(7) -0.0021(5) 0.0034(6) 0.0018(6)
C13 0.0182(7) 0.0226(7) 0.0199(7) -0.0031(5) 0.0018(5) 0.0005(6)
C14 0.0195(7) 0.0204(7) 0.0183(7) -0.0041(6) 0.0020(6) 0.0003(5)
O15 0.0279(5) 0.0393(6) 0.0198(5) 0.0057(4) -0.0055(4) -0.0047(4)
C16 0.0236(7) 0.0259(7) 0.0179(7) -0.0035(6) 0.0005(6) -0.0040(6)
C17 0.0207(7) 0.0242(7) 0.0216(7) -0.0008(6) -0.0005(6) -0.0033(6)
O18 0.0305(5) 0.0283(5) 0.0166(5) -0.0085(4) 0.0027(4) -0.0011(4)
C19 0.0308(8) 0.0290(7) 0.0221(8) -0.0046(6) 0.0082(6) 0.0010(6)
C20 0.0590(11) 0.0476(9) 0.0222(8) -0.0208(8) 0.0055(8) 0.0000(7)
O21 0.0375(6) 0.0378(6) 0.0270(6) -0.0165(5) 0.0032(5) -0.0067(5)

loop_
_atom_type_symbol
_atom_type_description
_atom_type_scat_dispersion_real
_atom_type_scat_dispersion_imag
_atom_type_scat_source
C C 0.0033 0.0016 'International Tables Vol C Tables 4.2.6.8 and 6.1.1.4'
H H 0.0000 0.0000 'International Tables Vol C Tables 4.2.6.8 and 6.1.1.4'
N N 0.0061 0.0033 'International Tables Vol C Tables 4.2.6.8 and 6.1.1.4'
O O 0.0106 0.0060 'International Tables Vol C Tables 4.2.6.8 and 6.1.1.4'

loop_
_geom_angle_atom_site_label_1
_geom_angle_atom_site_label_2
_geom_angle_atom_site_label_3
_geom_angle
_geom_angle_publ_flag
C2 C1 C11 121.73(12) no
C2 C1 H1 119.1 no
C11 C1 H1 119.1 no
C1 C2 C3 118.96(12) no
C1 C2 H2 120.5 no
C3 C2 H2 120.5 no
C4 C3 C2 120.83(14) no
C4 C3 H3 119.6 no
C2 C3 H3 119.6 no
C3 C4 C12 120.96(12) no
C3 C4 H4 119.5 no
C12 C4 H4 119.5 no
C6 C5 C14 120.59(12) no
C6 C5 H5 119.7 no
C14 C5 H5 119.7 no
C5 C6 C7 121.35(12) no
C5 C6 H6 119.3 no
C7 C6 H6 119.3 no
C8 C7 C6 118.74(13) no
C8 C7 H7 120.6 no
C6 C7 H7 120.6 no
C7 C8 C13 121.47(11) no
C7 C8 H8 119.3 no
C13 C8 H8 119.3 no
O15 C9 C13 122.17(12) no
O15 C9 C11 122.13(11) no
N10 C16 C17 111.68(10) y
C11 C9 C13 115.70(11) y
C12 N10 C14 120.95(10) y
C14 N10 C16 120.51(10) y
C12 C11 C1 119.10(12) no
C12 C11 C9 121.45(11) no
C1 C11 C9 119.45(11) no
N10 C12 C11 120.09(12) no
N10 C12 C4 121.58(11) no
C11 C12 C4 118.33(11) no
C8 C13 C14 119.69(11) no
C8 C13 C9 119.09(11) no
C14 C13 C9 121.22(12) no
N10 C14 C5 121.58(11) no
N10 C14 C13 120.28(11) no
C5 C14 C13 118.14(12) no
N10 C16 H16A 109.3 no
C17 C16 H16A 109.3 no
N10 C16 H16B 109.3 no
C17 C16 H16B 109.3 no
H16B C16 H16B 107.9 no
C16 C17 O18 110.32(10) y
C16 C17 O21 125.35(12) y
C17 O18 C19 115.31(9) y
O18 C17 O21 124.32(12) y
O18 C19 C20 107.97(11) y
O18 C19 H19B 110.1 no
C20 C19 H19B 110.1 no
O18 C19 H19A 110.1 no
C20 C19 H19A 110.1 no
H19B C19 H19A 108.4 no
C19 C20 H20C 109.5 no
C19 C20 H20B 109.5 no
H20C C20 H20B 109.5 no
C19 C20 H20A 109.5 no
H20C C20 H20A 109.5 no
H20B C20 H20A 109.5 no

loop_
_geom_bond_atom_site_label_1
_geom_bond_atom_site_label_2
_geom_bond_distance
_geom_bond_publ_flag
C1 C2 1.363(2) no
C1 C11 1.4100(17) no
C1 H1 0.9500 no
C2 C3 1.3951(19) no
C2 H2 0.9500 no
C3 C4 1.3725(19) no
C3 H3 0.9500 no
C4 C12 1.4061(19) no
C4 H4 0.9500 no
C5 C6 1.3731(19) no
C5 C14 1.4060(17) no
C5 H5 0.9500 no
C6 C7 1.3962(18) no
C6 H6 0.9500 no
C7 C8 1.3666(18) no
C7 H7 0.9500 no
C8 C13 1.4026(18) no
C8 H8 0.9500 no
C9 C13 1.4546(17) no
C9 C11 1.4574(18) y
C9 O15 1.2428(14) y
N10 C12 1.3962(16) n
N10 C14 1.3932(16) n
N10 C16 1.4591(15) y
C11 C12 1.4048(17) no
C13 C14 1.4099(16) no
C16 C17 1.5102(19) no
C16 H16A 0.9900 no
C16 H16B 0.9900 no
C17 O18 1.3369(15) y
C17 O21 1.1990(15) y
O18 C19 1.4610(16) y
C19 C20 1.4961(18) no
C19 H19B 0.9900 no
C19 H19A 0.9900 no
C20 H20C 0.9800 no
C20 H20B 0.9800 no
C20 H20A 0.9800 no

loop_
_geom_hbond_atom_site_label_D
_geom_hbond_atom_site_label_H
_geom_hbond_atom_site_label_A
_geom_hbond_site_symmetry_A
_geom_hbond_distance_DH
_geom_hbond_distance_HA
_geom_hbond_distance_DA
_geom_hbond_angle_DHA
_geom_hbond_publ_flag
C3 H3 O21 2_645 0.95 2.53 3.4155(17) 154 y
C5 H5 O15 4_565 0.95 2.37 3.2781(15) 161 y
C16 H16A O15 4_565 0.99 2.34 3.3061(16) 164 y

loop_
_geom_torsion_atom_site_label_1
_geom_torsion_atom_site_label_2
_geom_torsion_atom_site_label_3
_geom_torsion_atom_site_label_4
_geom_torsion
_geom_torsion_publ_flag
C11 C1 C2 C3 1.6(2) no
C1 C2 C3 C4 -2.3(2) no
C2 C3 C4 C12 0.1(2) no
C14 C5 C6 C7 -0.4(2) no
C5 C6 C7 C8 -0.7(2) no
C6 C7 C8 C13 0.7(2) no
C2 C1 C11 C12 1.2(2) no
C2 C1 C11 C9 -178.80(12) no
O15 C9 C11 C12 179.25(12) no
C13 C9 C11 C12 -1.06(18) no
O15 C9 C11 C1 -0.74(19) no
C13 C9 C11 C1 178.95(11) no
C14 N10 C12 C11 6.44(18) no
C16 N10 C12 C11 179.62(11) no
C14 N10 C12 C4 -174.07(11) no
C16 N10 C12 C4 -0.88(18) no
C1 C11 C12 C4 -3.34(19) y
N10 C16 C17 O18 170.44(10) y
N10 C16 C17 O21 -10.40(19) y
C11 C9 C13 C14 3.50(18) y
C12 N10 C14 C13 -4.00(18) y
C1 C11 C12 N10 176.17(11) no
C9 C11 C12 N10 -3.82(19) no
C9 C11 C12 C4 176.68(12) no
C3 C4 C12 N10 -176.76(12) no
C3 C4 C12 C11 2.7(2) no
C7 C8 C13 C14 0.3(2) no
C7 C8 C13 C9 179.52(12) no
O15 C9 C13 C8 4.02(19) no
C11 C9 C13 C8 -175.67(11) no
O15 C9 C13 C14 -176.81(12) no
C12 N10 C14 C5 175.47(12) no
C16 N10 C14 C5 2.45(18) no
C16 N10 C14 C13 -177.02(11) no
C6 C5 C14 N10 -178.01(12) no
C6 C5 C14 C13 1.47(19) no
C8 C13 C14 N10 178.06(11) no
C9 C13 C14 N10 -1.10(18) no
C8 C13 C14 C5 -1.43(18) no
C9 C13 C14 C5 179.41(11) no
C14 N10 C16 C17 93.93(13) no
C12 N10 C16 C17 -79.29(14) no
O21 C17 O18 C19 -0.61(18) no
C16 C17 O18 C19 178.56(10) no
C17 O18 C19 C20 -172.36(12) no

loop_
_cod_related_entry_id
_cod_related_entry_database
_cod_related_entry_code
1 ChemSpider 2117252
